data_4311971
loop_
_publ_author_name
'Tapan K. Paine'
'Thomas Weyherm\"uller'
'Leonardo D. Slep'
'Frank Neese'
'Eckhard Bill'
'Eberhard Bothe'
'Karl Wieghardt'
'Phalguni Chaudhuri'

_publ_section_title
;
 Nonoxovanadium(IV) and Oxovanadium(V) Complexes with Mixed O, X, O-Donor
 Ligands (X = S, Se, P, or PO)
;
_journal_name_full 'Inorganic Chemistry'
_journal_page_first 7324
_journal_page_last 7338
_journal_paper_doi 10.1021/ic040052f
_journal_volume 43
_journal_year 2004
_chemical_formula_structural '[C68 H91 O7 P2 V], CH2Cl2, MeCN'
_chemical_formula_sum 'C71 H96 Cl2 N O7 P2 V'
_chemical_formula_weight 1259.27
_chemical_name_systematic
; 
  ? 
;
_space_group_IT_number 2
_symmetry_cell_setting triclinic
_symmetry_space_group_name_Hall '-P 1'
_symmetry_space_group_name_H-M 'P -1'
_atom_sites_solution_hydrogens geom
_atom_sites_solution_primary direct
_atom_sites_solution_secondary difmap
_audit_creation_method SHELXL
_cell_angle_alpha 83.66(2)
_cell_angle_beta 73.39(2)
_cell_angle_gamma 65.61(2)
_cell_formula_units_Z 2
_cell_length_a 14.5723(9)
_cell_length_b 15.9764(12)
_cell_length_c 18.0224(14)
_cell_measurement_reflns_used 5549
_cell_measurement_temperature 100(2)
_cell_volume 3661.8(8)
_computing_cell_refinement 'Siemens SAINT'
_computing_data_collection 'Siemens SAINT'
_computing_data_reduction 'Siemens SAINT'
_computing_structure_refinement 'SHELXL-93 (Sheldrick, 1993)'
_computing_structure_solution 'SHELXS-86 (Sheldrick, 1990)'
_diffrn_ambient_temperature 100(2)
_diffrn_measurement_device 'Siemens SMART CCD-Detector'
_diffrn_measurement_method '\w, 0.3 deg./frame'
_diffrn_radiation_monochromator graphite
_diffrn_radiation_source 'fine-focus sealed tube'
_diffrn_radiation_type MoK\a
_diffrn_radiation_wavelength 0.71073
_diffrn_reflns_av_R_equivalents 0.0234
_diffrn_reflns_av_sigmaI/netI 0.0632
_diffrn_reflns_limit_h_max 22
_diffrn_reflns_limit_h_min -20
_diffrn_reflns_limit_k_max 18
_diffrn_reflns_limit_k_min -24
_diffrn_reflns_limit_l_max 27
_diffrn_reflns_limit_l_min -24
_diffrn_reflns_number 39123
_diffrn_reflns_theta_max 33.18
_diffrn_reflns_theta_min 2.25
_exptl_absorpt_coefficient_mu 0.300
_exptl_absorpt_correction_T_max 0.8687
_exptl_absorpt_correction_T_min 0.7499
_exptl_absorpt_correction_type 'SADABS, G.M. Sheldrick, 1994'
_exptl_crystal_colour 'deep green'
_exptl_crystal_density_diffrn 1.142
_exptl_crystal_description 'opaque block'
_exptl_crystal_F_000 1344
_exptl_crystal_size_max 0.7
_exptl_crystal_size_mid 0.6
_exptl_crystal_size_min 0.6
_refine_diff_density_max 1.448
_refine_diff_density_min -1.584
_refine_diff_density_rms 0.104
_refine_ls_extinction_method none
_refine_ls_goodness_of_fit_all 1.084
_refine_ls_goodness_of_fit_obs 1.250
_refine_ls_matrix_type full
_refine_ls_number_parameters 759
_refine_ls_number_reflns 23670
_refine_ls_number_restraints 10
_refine_ls_restrained_S_all 1.091
_refine_ls_restrained_S_obs 1.250
_refine_ls_R_factor_all 0.1134
_refine_ls_R_factor_obs 0.0744
_refine_ls_shift/esd_max -0.002
_refine_ls_shift/esd_mean 0.000
_refine_ls_structure_factor_coef Fsqd
_refine_ls_weighting_details 'w=1/[\s^2^(Fo^2^)+(0.1556P)^2^+0.0000P] where P=(Fo^2^+2Fc^2^)/3'
_refine_ls_weighting_scheme calc
_refine_ls_wR_factor_all 0.2571
_refine_ls_wR_factor_obs 0.2341
_reflns_number_observed 14987
_reflns_number_total 23692
_reflns_observed_criterion >2sigma(I)
_cod_data_source_file ic040052f_5.cif
_cod_data_source_block 5
_cod_depositor_comments
;
The following automatic conversions were performed:
'_symmetry_cell_setting' value 'Triclinic' changed to 'triclinic'
according to '/home/saulius/struct/CIF-dictionaries/cif_core.dic'
dictionary named 'cif_core.dic' version 2.4.1 from 2010-06-29.

Automatic conversion script
Id: cif_fix_enum 1527 2010-12-29 10:47:43Z saulius 

The following automatic conversions were performed:

'_refine_ls_weighting_scheme' value 'calc
w=1/[\s^2^(Fo^2^)+(0.1556P)^2^+0.0000P] where P=(Fo^2^+2Fc^2^)/3' was
changed to 'calc'. New tag '_refine_ls_weighting_details' was
created. The value of the new tag was set to
'w=1/[\s^2^(Fo^2^)+(0.1556P)^2^+0.0000P] where P=(Fo^2^+2Fc^2^)/3'.

Automatic conversion script
Id: cif_fix_values 3143 2015-03-26 13:38:13Z robertas 
;
_cod_original_cell_volume 3661.8(5)
_cod_database_code 4311971

loop_
_symmetry_equiv_pos_as_xyz
'x, y, z'
'-x, -y, -z'

loop_
_atom_site_aniso_label
_atom_site_aniso_U_11
_atom_site_aniso_U_22
_atom_site_aniso_U_33
_atom_site_aniso_U_23
_atom_site_aniso_U_13
_atom_site_aniso_U_12
V1 0.0248(2) 0.0271(2) 0.0157(2) -0.00372(15) 0.00339(15) -0.0168(2)
P1 0.0225(3) 0.0218(3) 0.0151(2) -0.0009(2) 0.0002(2) -0.0136(2)
P2 0.0184(3) 0.0223(3) 0.0136(2) -0.0004(2) -0.0019(2) -0.0101(2)
O1 0.0305(9) 0.0254(8) 0.0203(8) -0.0034(7) 0.0060(7) -0.0168(7)
O2 0.0309(9) 0.0395(10) 0.0211(8) -0.0076(7) 0.0030(7) -0.0236(8)
O3 0.0216(8) 0.0303(9) 0.0187(7) -0.0012(6) -0.0012(6) -0.0154(7)
O4 0.0245(10) 0.0470(12) 0.0288(9) -0.0166(8) 0.0056(8) -0.0222(9)
O10 0.0242(8) 0.0236(8) 0.0184(7) -0.0024(6) 0.0005(6) -0.0131(7)
O20 0.0208(8) 0.0233(8) 0.0192(7) -0.0012(6) -0.0015(6) -0.0102(6)
O30 0.0308(9) 0.0316(9) 0.0223(8) -0.0046(7) 0.0048(7) -0.0190(8)
C1 0.0296(12) 0.0231(11) 0.0182(10) -0.0017(9) -0.0008(9) -0.0136(9)
C2 0.0257(11) 0.0238(11) 0.0175(9) -0.0011(8) -0.0026(9) -0.0142(9)
C3 0.0259(12) 0.0294(12) 0.0203(10) 0.0003(9) -0.0051(9) -0.0163(10)
C4 0.0309(13) 0.0311(13) 0.0265(11) -0.0004(10) -0.0109(10) -0.0137(10)
C5 0.040(2) 0.0331(14) 0.0241(11) 0.0029(11) -0.0117(11) -0.0118(12)
C6 0.046(2) 0.0308(13) 0.0171(10) 0.0024(10) -0.0038(11) -0.0172(12)
C7 0.064(2) 0.0332(15) 0.0203(12) 0.0054(11) 0.0008(13) -0.0118(14)
C8 0.092(3) 0.035(2) 0.037(2) -0.0024(13) 0.021(2) -0.036(2)
C9 0.095(3) 0.052(2) 0.0181(12) -0.0031(13) -0.004(2) -0.029(2)
C10 0.098(4) 0.075(3) 0.032(2) 0.028(2) 0.000(2) 0.003(3)
C11 0.0295(13) 0.0362(14) 0.0347(13) 0.0032(11) -0.0146(11) -0.0135(11)
C12 0.040(2) 0.039(2) 0.046(2) -0.0098(14) -0.0137(14) -0.0130(13)
C13 0.0242(14) 0.060(2) 0.047(2) 0.011(2) -0.0106(13) -0.0158(13)
C14 0.040(2) 0.0330(14) 0.052(2) 0.0005(13) -0.0264(14) -0.0109(12)
C20 0.0262(11) 0.0219(10) 0.0178(9) -0.0004(8) -0.0035(9) -0.0132(9)
C21 0.0270(12) 0.0281(11) 0.0198(10) -0.0032(9) -0.0017(9) -0.0164(10)
C22 0.0309(13) 0.0319(13) 0.0242(11) -0.0051(10) -0.0018(10) -0.0206(11)
C23 0.0326(13) 0.0272(12) 0.0242(11) -0.0026(9) -0.0068(10) -0.0167(10)
C24 0.0294(12) 0.0241(11) 0.0209(10) -0.0011(9) -0.0059(9) -0.0124(9)
C25 0.0233(11) 0.0210(10) 0.0202(10) -0.0010(8) -0.0032(9) -0.0100(9)
C26 0.039(2) 0.056(2) 0.0333(14) -0.0163(13) 0.0075(12) -0.0363(15)
C27 0.050(2) 0.074(2) 0.045(2) -0.022(2) 0.0066(15) -0.048(2)
C28 0.088(3) 0.097(3) 0.034(2) 0.000(2) 0.002(2) -0.080(3)
C29 0.029(2) 0.075(2) 0.059(2) -0.038(2) 0.0124(14) -0.027(2)
C30 0.0329(13) 0.0325(13) 0.0219(11) -0.0092(10) -0.0010(10) -0.0140(11)
C31 0.048(2) 0.082(3) 0.046(2) -0.039(2) 0.018(2) -0.037(2)
C32 0.064(2) 0.033(2) 0.043(2) -0.0120(13) -0.014(2) -0.0149(15)
C33 0.062(2) 0.049(2) 0.0248(13) -0.0025(13) -0.0081(14) -0.020(2)
C40 0.0242(11) 0.0185(10) 0.0188(10) -0.0026(8) 0.0058(8) -0.0100(9)
C41 0.0349(14) 0.0272(12) 0.0214(10) -0.0046(9) 0.0037(10) -0.0195(10)
C42 0.0366(14) 0.0316(13) 0.0298(12) -0.0082(11) 0.0111(11) -0.0237(11)
C43 0.043(2) 0.0236(12) 0.0288(13) -0.0025(10) 0.0126(11) -0.0153(11)
C44 0.042(2) 0.0265(12) 0.0246(12) 0.0069(10) 0.0014(11) -0.0132(11)
C45 0.0301(13) 0.0230(11) 0.0225(11) 0.0040(9) 0.0000(10) -0.0097(10)
C50 0.0208(11) 0.0279(11) 0.0150(9) 0.0002(8) -0.0008(8) -0.0132(9)
C51 0.0197(10) 0.0251(11) 0.0134(9) 0.0005(8) -0.0016(8) -0.0098(8)
C52 0.0235(11) 0.0276(11) 0.0176(9) -0.0008(9) -0.0030(9) -0.0132(9)
C53 0.0278(12) 0.0268(12) 0.0206(10) 0.0019(9) -0.0041(9) -0.0121(10)
C54 0.0301(13) 0.0344(13) 0.0210(10) 0.0063(10) -0.0093(10) -0.0143(11)
C55 0.0264(12) 0.0359(13) 0.0200(10) 0.0022(10) -0.0066(9) -0.0161(10)
C56 0.0360(14) 0.046(2) 0.0258(12) 0.0070(11) -0.0146(11) -0.0240(13)
C57 0.057(2) 0.059(2) 0.042(2) 0.017(2) -0.032(2) -0.031(2)
C58 0.0301(14) 0.057(2) 0.0319(13) 0.0043(13) -0.0112(12) -0.0242(13)
C59 0.043(2) 0.062(2) 0.0218(11) -0.0029(12) -0.0088(11) -0.0331(15)
C60 0.043(2) 0.0254(12) 0.0300(12) 0.0071(10) -0.0131(12) -0.0139(11)
C61 0.099(3) 0.049(2) 0.039(2) 0.0221(15) -0.028(2) -0.048(2)
C62 0.048(2) 0.0308(14) 0.046(2) 0.0091(12) -0.0178(14) -0.0236(13)
C63 0.047(2) 0.0301(15) 0.071(2) -0.003(2) -0.026(2) -0.0051(13)
C70 0.0193(10) 0.0258(11) 0.0174(9) 0.0004(8) -0.0043(8) -0.0117(9)
C71 0.0249(12) 0.0295(12) 0.0203(10) -0.0041(9) -0.0026(9) -0.0139(10)
C72 0.0245(12) 0.0352(13) 0.0260(11) -0.0045(10) -0.0030(10) -0.0161(10)
C75 0.0200(11) 0.0229(11) 0.0223(10) -0.0020(9) -0.0063(9) -0.0063(8)
C73 0.0261(12) 0.0353(14) 0.0348(13) -0.0043(11) -0.0073(11) -0.0170(11)
C74 0.0272(12) 0.0271(12) 0.0272(11) -0.0033(10) -0.0099(10) -0.0109(10)
C76 0.0244(13) 0.045(2) 0.0361(14) -0.0110(12) 0.0003(11) -0.0190(12)
C77 0.036(2) 0.071(2) 0.0342(15) -0.0103(15) 0.0061(13) -0.031(2)
C78 0.0227(13) 0.047(2) 0.055(2) -0.0145(15) 0.0018(13) -0.0114(12)
C79 0.0254(14) 0.062(2) 0.051(2) -0.019(2) -0.0001(13) -0.0224(14)
C80 0.0336(14) 0.0331(14) 0.0367(14) -0.0065(11) -0.0119(12) -0.0147(11)
C81 0.068(2) 0.037(2) 0.060(2) -0.003(2) -0.018(2) -0.029(2)
C82 0.052(2) 0.050(2) 0.049(2) -0.012(2) -0.026(2) -0.020(2)
C83 0.044(2) 0.044(2) 0.051(2) -0.024(2) -0.0094(15) -0.0138(14)
C90 0.0216(11) 0.0285(11) 0.0153(9) 0.0008(8) -0.0024(8) -0.0139(9)
C91 0.0325(14) 0.0352(14) 0.0233(12) 0.0011(11) 0.0016(10) -0.0076(11)
C92 0.036(2) 0.045(2) 0.0275(13) -0.0031(12) 0.0052(12) -0.0057(13)
C93 0.037(2) 0.059(2) 0.0177(11) -0.0038(12) 0.0046(11) -0.0241(14)
C94 0.038(2) 0.055(2) 0.0186(11) 0.0073(12) -0.0026(11) -0.0199(14)
C95 0.0257(12) 0.0373(14) 0.0208(11) 0.0041(10) -0.0028(9) -0.0117(11)
Cl1 0.191(2) 0.1054(15) 0.178(2) -0.0041(15) -0.062(2) -0.009(2)
Cl2 0.192(3) 0.220(3) 0.189(3) 0.042(2) -0.058(2) -0.088(3)

loop_
_atom_site_label
_atom_site_type_symbol
_atom_site_fract_x
_atom_site_fract_y
_atom_site_fract_z
_atom_site_U_iso_or_equiv
_atom_site_thermal_displace_type
_atom_site_occupancy
_atom_site_calc_flag
_atom_site_refinement_flags
_atom_site_disorder_group
V1 V 0.74751(3) 0.16699(3) 0.24395(2) 0.02194(11) Uani 1 d . .
P1 P 0.56313(5) 0.20036(4) 0.39311(3) 0.01927(13) Uani 1 d . .
P2 P 0.72147(4) 0.01846(4) 0.15552(3) 0.01789(12) Uani 1 d . .
O1 O 0.63007(14) 0.27573(12) 0.24549(9) 0.0261(4) Uani 1 d . .
O2 O 0.77768(14) 0.20898(13) 0.32248(10) 0.0288(4) Uani 1 d . .
O3 O 0.84314(13) 0.04387(12) 0.24945(9) 0.0226(3) Uani 1 d . .
O4 O 0.4929(2) 0.0967(2) 0.25555(11) 0.0321(4) Uani 1 d . .
H4 H 0.5321(32) 0.1071(28) 0.2505(23) 0.049(12) Uiso 1 d . .
O10 O 0.64295(13) 0.12356(11) 0.33763(9) 0.0220(3) Uani 1 d . .
O20 O 0.68118(13) 0.11699(11) 0.18296(9) 0.0214(3) Uani 1 d . .
O30 O 0.82462(14) 0.19380(13) 0.17191(10) 0.0283(4) Uani 1 d . .
C1 C 0.5250(2) 0.3112(2) 0.27073(13) 0.0237(5) Uani 1 d . .
C2 C 0.4762(2) 0.2857(2) 0.34329(13) 0.0215(4) Uani 1 d . .
C3 C 0.3678(2) 0.3277(2) 0.37299(13) 0.0237(5) Uani 1 d . .
H3 H 0.3359(2) 0.3113(2) 0.42288(13) 0.028 Uiso 1 calc R .
C4 C 0.3058(2) 0.3933(2) 0.33043(15) 0.0282(5) Uani 1 d . .
C5 C 0.3566(2) 0.4165(2) 0.2584(2) 0.0329(6) Uani 1 d . .
H5 H 0.3148(2) 0.4616(2) 0.2292(2) 0.040 Uiso 1 calc R .
C6 C 0.4643(2) 0.3782(2) 0.22619(14) 0.0321(6) Uani 1 d . .
C7 C 0.5158(3) 0.4084(2) 0.1469(2) 0.0449(8) Uani 1 d . .
C8 C 0.5946(3) 0.4453(2) 0.1537(2) 0.0596(11) Uani 1 d . .
H8A H 0.6261(3) 0.4640(2) 0.1025(2) 0.089 Uiso 1 calc R .
H8B H 0.6494(3) 0.3972(2) 0.1740(2) 0.089 Uiso 1 calc R .
H8C H 0.5589(3) 0.4985(2) 0.1889(2) 0.089 Uiso 1 calc R .
C9 C 0.5738(4) 0.3254(3) 0.0909(2) 0.0573(10) Uani 1 d . .
H9A H 0.5244(4) 0.3008(3) 0.0859(2) 0.086 Uiso 1 calc R .
H9B H 0.6290(4) 0.2777(3) 0.1112(2) 0.086 Uiso 1 calc R .
H9C H 0.6051(4) 0.3449(3) 0.0400(2) 0.086 Uiso 1 calc R .
C10 C 0.4331(4) 0.4857(3) 0.1126(2) 0.087(2) Uani 1 d . .
H10A H 0.3812(4) 0.4642(3) 0.1075(2) 0.131 Uiso 1 calc R .
H10B H 0.4674(4) 0.5024(3) 0.0615(2) 0.131 Uiso 1 calc R .
H10C H 0.3984(4) 0.5396(3) 0.1470(2) 0.131 Uiso 1 calc R .
C11 C 0.1864(2) 0.4387(2) 0.3594(2) 0.0322(6) Uani 1 d . .
C12 C 0.1506(3) 0.5433(2) 0.3676(2) 0.0413(7) Uani 1 d . .
H12A H 0.1818(3) 0.5554(2) 0.4045(2) 0.062 Uiso 1 calc R .
H12B H 0.0743(3) 0.5720(2) 0.3865(2) 0.062 Uiso 1 calc R .
H12C H 0.1730(3) 0.5688(2) 0.3171(2) 0.062 Uiso 1 calc R .
C13 C 0.1455(2) 0.4027(3) 0.4388(2) 0.0447(8) Uani 1 d . .
H13A H 0.1761(2) 0.4141(3) 0.4765(2) 0.067 Uiso 1 calc R .
H13B H 0.1650(2) 0.3365(3) 0.4351(2) 0.067 Uiso 1 calc R .
H13C H 0.0692(2) 0.4343(3) 0.4557(2) 0.067 Uiso 1 calc R .
C14 C 0.1374(2) 0.4200(2) 0.3018(2) 0.0399(7) Uani 1 d . .
H14A H 0.1628(2) 0.4426(2) 0.2507(2) 0.060 Uiso 1 calc R .
H14B H 0.0612(2) 0.4516(2) 0.3193(2) 0.060 Uiso 1 calc R .
H14C H 0.1570(2) 0.3537(2) 0.2986(2) 0.060 Uiso 1 calc R .
C20 C 0.6250(2) 0.2554(2) 0.43117(13) 0.0212(4) Uani 1 d . .
C21 C 0.7241(2) 0.2520(2) 0.39118(13) 0.0239(5) Uani 1 d . .
C22 C 0.7708(2) 0.2965(2) 0.42382(14) 0.0270(5) Uani 1 d . .
C23 C 0.7153(2) 0.3399(2) 0.49552(14) 0.0263(5) Uani 1 d . .
H23 H 0.7470(2) 0.3678(2) 0.51836(14) 0.032 Uiso 1 calc R .
C24 C 0.6160(2) 0.3447(2) 0.53581(13) 0.0243(5) Uani 1 d . .
C25 C 0.5709(2) 0.3035(2) 0.50153(13) 0.0216(4) Uani 1 d . .
H25 H 0.5021(2) 0.3080(2) 0.52623(13) 0.026 Uiso 1 calc R .
C26 C 0.8767(2) 0.2996(2) 0.3799(2) 0.0395(7) Uani 1 d . .
C27 C 0.9121(3) 0.3494(3) 0.4265(2) 0.0506(9) Uani 1 d . .
H27A H 0.9191(3) 0.3175(3) 0.4755(2) 0.076 Uiso 1 calc R .
H27B H 0.8601(3) 0.4128(3) 0.4371(2) 0.076 Uiso 1 calc R .
H27C H 0.9796(3) 0.3500(3) 0.3967(2) 0.076 Uiso 1 calc R .
C28 C 0.8666(3) 0.3512(3) 0.3041(2) 0.0622(12) Uani 1 d . .
H28A H 0.8440(3) 0.3204(3) 0.2731(2) 0.093 Uiso 1 calc R .
H28B H 0.9344(3) 0.3517(3) 0.2751(2) 0.093 Uiso 1 calc R .
H28C H 0.8149(3) 0.4145(3) 0.3154(2) 0.093 Uiso 1 calc R .
C29 C 0.9629(2) 0.2017(3) 0.3649(2) 0.0543(10) Uani 1 d . .
H29A H 0.9677(2) 0.1702(3) 0.4143(2) 0.082 Uiso 1 calc R .
H29B H 1.0300(2) 0.2051(3) 0.3380(2) 0.082 Uiso 1 calc R .
H29C H 0.9458(2) 0.1675(3) 0.3327(2) 0.082 Uiso 1 calc R .
C30 C 0.5614(2) 0.3930(2) 0.61485(14) 0.0294(5) Uani 1 d . .
C31 C 0.4557(3) 0.3887(3) 0.6502(2) 0.0582(10) Uani 1 d . .
H31A H 0.4239(3) 0.4203(3) 0.7005(2) 0.087 Uiso 1 calc R .
H31B H 0.4647(3) 0.3244(3) 0.6572(2) 0.087 Uiso 1 calc R .
H31C H 0.4104(3) 0.4187(3) 0.6157(2) 0.087 Uiso 1 calc R .
C32 C 0.5479(3) 0.4939(2) 0.6053(2) 0.0472(8) Uani 1 d . .
H32A H 0.6163(3) 0.4965(2) 0.5824(2) 0.071 Uiso 1 calc R .
H32B H 0.5167(3) 0.5245(2) 0.6560(2) 0.071 Uiso 1 calc R .
H32C H 0.5021(3) 0.5250(2) 0.5712(2) 0.071 Uiso 1 calc R .
C33 C 0.6308(3) 0.3459(2) 0.6705(2) 0.0467(8) Uani 1 d . .
H33A H 0.6996(3) 0.3480(2) 0.6485(2) 0.070 Uiso 1 calc R .
H33B H 0.6390(3) 0.2817(2) 0.6777(2) 0.070 Uiso 1 calc R .
H33C H 0.5980(3) 0.3780(2) 0.7206(2) 0.070 Uiso 1 calc R .
C40 C 0.4866(2) 0.1579(2) 0.47179(13) 0.0224(4) Uani 1 d . .
C41 C 0.4105(2) 0.1357(2) 0.45696(14) 0.0275(5) Uani 1 d . .
H41 H 0.3961(2) 0.1486(2) 0.40777(14) 0.033 Uiso 1 calc R .
C42 C 0.3556(2) 0.0949(2) 0.5137(2) 0.0330(6) Uani 1 d . .
H42 H 0.3034(2) 0.0805(2) 0.5032(2) 0.040 Uiso 1 calc R .
C43 C 0.3763(2) 0.0750(2) 0.5852(2) 0.0358(6) Uani 1 d . .
H43 H 0.3384(2) 0.0472(2) 0.6240(2) 0.043 Uiso 1 calc R .
C44 C 0.4524(2) 0.0959(2) 0.5999(2) 0.0340(6) Uani 1 d . .
H44 H 0.4664(2) 0.0823(2) 0.6492(2) 0.041 Uiso 1 calc R .
C45 C 0.5087(2) 0.1361(2) 0.54446(14) 0.0274(5) Uani 1 d . .
H45 H 0.5617(2) 0.1489(2) 0.55521(14) 0.033 Uiso 1 calc R .
C50 C 0.8392(2) -0.0386(2) 0.26037(12) 0.0209(4) Uani 1 d . .
C51 C 0.7841(2) -0.0627(2) 0.21995(12) 0.0198(4) Uani 1 d . .
C52 C 0.7801(2) -0.1496(2) 0.22724(13) 0.0224(4) Uani 1 d . .
H52 H 0.7410(2) -0.1631(2) 0.19982(13) 0.027 Uiso 1 calc R .
C53 C 0.8323(2) -0.2153(2) 0.27374(14) 0.0254(5) Uani 1 d . .
C54 C 0.8887(2) -0.1912(2) 0.31289(14) 0.0280(5) Uani 1 d . .
H54 H 0.9267(2) -0.2368(2) 0.34385(14) 0.034 Uiso 1 calc R .
C55 C 0.8929(2) -0.1056(2) 0.30969(14) 0.0262(5) Uani 1 d . .
C56 C 0.9531(2) -0.0831(2) 0.3569(2) 0.0324(6) Uani 1 d . .
C57 C 1.0059(3) -0.1664(3) 0.4050(2) 0.0469(8) Uani 1 d . .
H57A H 0.9527(3) -0.1850(3) 0.4402(2) 0.070 Uiso 1 calc R .
H57B H 1.0421(3) -0.1494(3) 0.4351(2) 0.070 Uiso 1 calc R .
H57C H 1.0565(3) -0.2177(3) 0.3701(2) 0.070 Uiso 1 calc R .
C58 C 1.0397(2) -0.0571(2) 0.3030(2) 0.0369(6) Uani 1 d . .
H58A H 1.0883(2) -0.1083(2) 0.2675(2) 0.055 Uiso 1 calc R .
H58B H 1.0776(2) -0.0436(2) 0.3339(2) 0.055 Uiso 1 calc R .
H58C H 1.0086(2) -0.0026(2) 0.2733(2) 0.055 Uiso 1 calc R .
C59 C 0.8766(2) -0.0030(2) 0.4129(2) 0.0380(7) Uani 1 d . .
H59A H 0.8214(2) -0.0200(2) 0.4472(2) 0.057 Uiso 1 calc R .
H59B H 0.8453(2) 0.0515(2) 0.3833(2) 0.057 Uiso 1 calc R .
H59C H 0.9142(2) 0.0105(2) 0.4440(2) 0.057 Uiso 1 calc R .
C60 C 0.8301(2) -0.3110(2) 0.2819(2) 0.0325(6) Uani 1 d . .
C61 C 0.7997(4) -0.3349(3) 0.3686(2) 0.0557(10) Uani 1 d . .
H61A H 0.7303(4) -0.2894(3) 0.3938(2) 0.084 Uiso 1 calc R .
H61B H 0.8510(4) -0.3341(3) 0.3934(2) 0.084 Uiso 1 calc R .
H61C H 0.7985(4) -0.3961(3) 0.3733(2) 0.084 Uiso 1 calc R .
C62 C 0.7516(3) -0.3168(2) 0.2436(2) 0.0384(6) Uani 1 d . .
H62A H 0.6813(3) -0.2722(2) 0.2682(2) 0.058 Uiso 1 calc R .
H62B H 0.7526(3) -0.3789(2) 0.2498(2) 0.058 Uiso 1 calc R .
H62C H 0.7705(3) -0.3030(2) 0.1884(2) 0.058 Uiso 1 calc R .
C63 C 0.9381(3) -0.3814(2) 0.2420(2) 0.0505(8) Uani 1 d . .
H63A H 0.9901(3) -0.3792(2) 0.2654(2) 0.076 Uiso 1 calc R .
H63B H 0.9558(3) -0.3672(2) 0.1867(2) 0.076 Uiso 1 calc R .
H63C H 0.9379(3) -0.4431(2) 0.2481(2) 0.076 Uiso 1 calc R .
C70 C 0.6141(2) -0.0062(2) 0.14998(13) 0.0201(4) Uani 1 d . .
C71 C 0.5148(2) 0.0347(2) 0.20060(13) 0.0242(5) Uani 1 d . .
C72 C 0.4324(2) 0.0110(2) 0.19535(15) 0.0276(5) Uani 1 d . .
C75 C 0.6356(2) -0.0755(2) 0.09777(13) 0.0222(4) Uani 1 d . .
H75 H 0.7031(2) -0.1019(2) 0.06302(13) 0.027 Uiso 1 calc R .
C73 C 0.4595(2) -0.0596(2) 0.1448(2) 0.0302(5) Uani 1 d . .
H73 H 0.4062(2) -0.0782(2) 0.1428(2) 0.036 Uiso 1 calc R .
C74 C 0.5598(2) -0.1056(2) 0.09633(15) 0.0262(5) Uani 1 d . .
C76 C 0.3189(2) 0.0607(2) 0.2441(2) 0.0345(6) Uani 1 d . .
C77 C 0.3100(3) 0.0332(3) 0.3296(2) 0.0461(8) Uani 1 d . .
H77A H 0.3336(3) -0.0337(3) 0.3339(2) 0.069 Uiso 1 calc R .
H77B H 0.2370(3) 0.0626(3) 0.3597(2) 0.069 Uiso 1 calc R .
H77C H 0.3536(3) 0.0532(3) 0.3495(2) 0.069 Uiso 1 calc R .
C78 C 0.2825(2) 0.1643(2) 0.2366(2) 0.0441(7) Uani 1 d . .
H78A H 0.2885(2) 0.1812(2) 0.1820(2) 0.066 Uiso 1 calc R .
H78B H 0.3261(2) 0.1846(2) 0.2564(2) 0.066 Uiso 1 calc R .
H78C H 0.2095(2) 0.1940(2) 0.2666(2) 0.066 Uiso 1 calc R .
C79 C 0.2434(2) 0.0341(3) 0.2168(2) 0.0450(8) Uani 1 d . .
H79A H 0.2642(2) -0.0326(3) 0.2207(2) 0.067 Uiso 1 calc R .
H79B H 0.2457(2) 0.0527(3) 0.1629(2) 0.067 Uiso 1 calc R .
H79C H 0.1721(2) 0.0653(3) 0.2495(2) 0.067 Uiso 1 calc R .
C80 C 0.5793(2) -0.1836(2) 0.0432(2) 0.0328(6) Uani 1 d . .
C81 C 0.5523(3) -0.2582(2) 0.0921(2) 0.0520(8) Uani 1 d . .
H81A H 0.4791(3) -0.2320(2) 0.1223(2) 0.078 Uiso 1 calc R .
H81B H 0.5975(3) -0.2836(2) 0.1272(2) 0.078 Uiso 1 calc R .
H81C H 0.5630(3) -0.3071(2) 0.0582(2) 0.078 Uiso 1 calc R .
C82 C 0.5109(3) -0.1441(2) -0.0135(2) 0.0467(8) Uani 1 d . .
H82A H 0.5290(3) -0.0961(2) -0.0446(2) 0.070 Uiso 1 calc R .
H82B H 0.4371(3) -0.1178(2) 0.0156(2) 0.070 Uiso 1 calc R .
H82C H 0.5228(3) -0.1933(2) -0.0477(2) 0.070 Uiso 1 calc R .
C83 C 0.6936(3) -0.2260(2) -0.0033(2) 0.0465(8) Uani 1 d . .
H83A H 0.7121(3) -0.1786(2) -0.0351(2) 0.070 Uiso 1 calc R .
H83B H 0.7037(3) -0.2751(2) -0.0368(2) 0.070 Uiso 1 calc R .
H83C H 0.7382(3) -0.2515(2) 0.0322(2) 0.070 Uiso 1 calc R .
C90 C 0.8112(2) 0.0007(2) 0.06118(12) 0.0211(4) Uani 1 d . .
C91 C 0.9028(2) -0.0778(2) 0.0424(2) 0.0345(6) Uani 1 d . .
H91 H 0.9200(2) -0.1237(2) 0.0803(2) 0.041 Uiso 1 calc R .
C92 C 0.9693(3) -0.0895(2) -0.0315(2) 0.0428(7) Uani 1 d . .
H92 H 1.0318(3) -0.1435(2) -0.0442(2) 0.051 Uiso 1 calc R .
C93 C 0.9452(2) -0.0231(2) -0.08682(15) 0.0387(7) Uani 1 d . .
H93 H 0.9914(2) -0.0313(2) -0.13735(15) 0.046 Uiso 1 calc R .
C94 C 0.8540(2) 0.0553(2) -0.06893(15) 0.0383(7) Uani 1 d . .
H94 H 0.8371(2) 0.1003(2) -0.10750(15) 0.046 Uiso 1 calc R .
C95 C 0.7866(2) 0.0687(2) 0.00552(14) 0.0293(5) Uani 1 d . .
H95 H 0.7247(2) 0.1232(2) 0.01825(14) 0.035 Uiso 1 calc R .
C100 C 1.1134(10) -0.2731(15) 0.1244(4) 0.152(7) Uiso 0.50 d PD 1
H10D H 1.0657(10) -0.2073(15) 0.1280(4) 0.182 Uiso 0.50 calc PR 1
H10E H 1.0699(10) -0.3094(15) 0.1395(4) 0.182 Uiso 0.50 calc PR 1
C101 C 1.1396(12) -0.3243(12) 0.1228(4) 0.117(5) Uiso 0.50 d PD 2
H10F H 1.1581(12) -0.3913(12) 0.1264(4) 0.140 Uiso 0.50 calc PR 2
H10G H 1.0624(12) -0.2929(12) 0.1374(4) 0.140 Uiso 0.50 calc PR 2
Cl1 Cl 1.1855(2) -0.2942(2) 0.1862(2) 0.1719(10) Uani 1 d D .
Cl2 Cl 1.1851(3) -0.2988(3) 0.0319(2) 0.2000(13) Uani 1 d D .
N200 N 0.9520(5) -0.3167(5) 0.0346(4) 0.076(2) Uiso 0.60 d PD .
C200 C 0.9662(8) -0.3050(7) -0.0289(4) 0.089(3) Uiso 0.60 d PD .
C201 C 0.9723(10) -0.2761(9) -0.1088(5) 0.126(4) Uiso 0.60 d PD .
H20A H 0.9566(77) -0.3164(43) -0.1358(16) 0.190 Uiso 0.60 calc PR .
H20B H 1.0429(24) -0.2796(66) -0.1344(17) 0.190 Uiso 0.60 calc PR .
H20C H 0.9216(55) -0.2126(25) -0.1102(5) 0.190 Uiso 0.60 calc PR .
N300 N 1.1429(10) -0.5358(9) 0.0796(6) 0.103(4) Uiso 0.40 d PD .
C300 C 1.1532(13) -0.5226(12) 0.0155(6) 0.104(5) Uiso 0.40 d PD .
C301 C 1.1638(11) -0.5142(10) -0.0672(6) 0.085(4) Uiso 0.40 d PD .
H30A H 1.2380(11) -0.5395(65) -0.0951(6) 0.127 Uiso 0.40 calc PR .
H30B H 1.1314(71) -0.4492(11) -0.0802(10) 0.127 Uiso 0.40 calc PR .
H30C H 1.1290(70) -0.5482(59) -0.0820(11) 0.127 Uiso 0.40 calc PR .

loop_
_atom_type_symbol
_atom_type_description
_atom_type_scat_dispersion_real
_atom_type_scat_dispersion_imag
_atom_type_scat_source
C C 0.0033 0.0016 'International Tables Vol C Tables 4.2.6.8 and 6.1.1.4'
H H 0.0000 0.0000 'International Tables Vol C Tables 4.2.6.8 and 6.1.1.4'
O O 0.0106 0.0060 'International Tables Vol C Tables 4.2.6.8 and 6.1.1.4'
P P 0.1023 0.0942 'International Tables Vol C Tables 4.2.6.8 and 6.1.1.4'
V V 0.3005 0.5294 'International Tables Vol C Tables 4.2.6.8 and 6.1.1.4'
N N 0.0061 0.0033 'International Tables Vol C Tables 4.2.6.8 and 6.1.1.4'
Cl Cl 0.1484 0.1585 'International Tables Vol C Tables 4.2.6.8 and 6.1.1.4'

loop_
_geom_angle_atom_site_label_1
_geom_angle_atom_site_label_2
_geom_angle_atom_site_label_3
_geom_angle
_geom_angle_site_symmetry_1
_geom_angle_site_symmetry_3
_geom_angle_publ_flag
O30 V1 O2 97.80(8) . . ?
O30 V1 O1 96.05(9) . . ?
O2 V1 O1 92.02(9) . . ?
O30 V1 O3 95.10(9) . . ?
O2 V1 O3 94.26(8) . . ?
O1 V1 O3 166.35(7) . . ?
O30 V1 O20 98.28(8) . . ?
O2 V1 O20 163.69(7) . . ?
O1 V1 O20 83.65(7) . . ?
O3 V1 O20 86.97(7) . . ?
O30 V1 O10 176.33(8) . . ?
O2 V1 O10 85.52(7) . . ?
O1 V1 O10 85.37(7) . . ?
O3 V1 O10 83.05(7) . . ?
O20 V1 O10 78.48(6) . . ?
O10 P1 C20 111.01(10) . . ?
O10 P1 C40 110.93(10) . . ?
C20 P1 C40 109.17(11) . . ?
O10 P1 C2 109.75(10) . . ?
C20 P1 C2 107.67(11) . . ?
C40 P1 C2 108.21(11) . . ?
O20 P2 C51 112.39(10) . . ?
O20 P2 C90 111.04(10) . . ?
C51 P2 C90 108.71(11) . . ?
O20 P2 C70 109.63(10) . . ?
C51 P2 C70 106.89(11) . . ?
C90 P2 C70 108.00(10) . . ?
C1 O1 V1 141.8(2) . . ?
C21 O2 V1 136.6(2) . . ?
C50 O3 V1 136.70(15) . . ?
P1 O10 V1 113.60(9) . . ?
P2 O20 V1 126.46(10) . . ?
O1 C1 C2 119.8(2) . . ?
O1 C1 C6 119.9(2) . . ?
C2 C1 C6 120.1(2) . . ?
C3 C2 C1 120.4(2) . . ?
C3 C2 P1 124.5(2) . . ?
C1 C2 P1 115.1(2) . . ?
C4 C3 C2 120.9(2) . . ?
C3 C4 C5 117.3(2) . . ?
C3 C4 C11 122.7(2) . . ?
C5 C4 C11 120.0(2) . . ?
C6 C5 C4 124.5(2) . . ?
C5 C6 C1 116.8(2) . . ?
C5 C6 C7 122.0(3) . . ?
C1 C6 C7 121.2(3) . . ?
C8 C7 C6 111.3(3) . . ?
C8 C7 C9 108.4(3) . . ?
C6 C7 C9 109.4(2) . . ?
C8 C7 C10 107.4(3) . . ?
C6 C7 C10 110.9(3) . . ?
C9 C7 C10 109.4(3) . . ?
C14 C11 C13 108.4(2) . . ?
C14 C11 C4 109.7(2) . . ?
C13 C11 C4 112.1(2) . . ?
C14 C11 C12 109.3(2) . . ?
C13 C11 C12 107.5(3) . . ?
C4 C11 C12 109.7(2) . . ?
C21 C20 C25 120.7(2) . . ?
C21 C20 P1 121.0(2) . . ?
C25 C20 P1 118.3(2) . . ?
O2 C21 C20 122.9(2) . . ?
O2 C21 C22 118.0(2) . . ?
C20 C21 C22 119.1(2) . . ?
C23 C22 C21 117.6(2) . . ?
C23 C22 C26 121.3(2) . . ?
C21 C22 C26 121.1(2) . . ?
C22 C23 C24 124.0(2) . . ?
C25 C24 C23 117.2(2) . . ?
C25 C24 C30 122.5(2) . . ?
C23 C24 C30 120.4(2) . . ?
C24 C25 C20 121.2(2) . . ?
C28 C26 C27 107.9(3) . . ?
C28 C26 C22 109.1(3) . . ?
C27 C26 C22 111.9(2) . . ?
C28 C26 C29 111.2(3) . . ?
C27 C26 C29 106.1(3) . . ?
C22 C26 C29 110.7(2) . . ?
C31 C30 C24 112.4(2) . . ?
C31 C30 C32 109.6(3) . . ?
C24 C30 C32 108.8(2) . . ?
C31 C30 C33 108.3(3) . . ?
C24 C30 C33 108.9(2) . . ?
C32 C30 C33 108.8(2) . . ?
C41 C40 C45 119.0(2) . . ?
C41 C40 P1 117.9(2) . . ?
C45 C40 P1 122.7(2) . . ?
C42 C41 C40 120.3(2) . . ?
C43 C42 C41 120.5(3) . . ?
C44 C43 C42 119.4(2) . . ?
C43 C44 C45 121.4(3) . . ?
C44 C45 C40 119.4(3) . . ?
O3 C50 C51 119.4(2) . . ?
O3 C50 C55 122.2(2) . . ?
C51 C50 C55 118.3(2) . . ?
C52 C51 C50 121.9(2) . . ?
C52 C51 P2 119.4(2) . . ?
C50 C51 P2 118.6(2) . . ?
C53 C52 C51 120.6(2) . . ?
C52 C53 C54 117.0(2) . . ?
C52 C53 C60 121.6(2) . . ?
C54 C53 C60 121.4(2) . . ?
C55 C54 C53 124.9(2) . . ?
C54 C55 C50 117.2(2) . . ?
C54 C55 C56 121.8(2) . . ?
C50 C55 C56 121.0(2) . . ?
C58 C56 C59 109.8(2) . . ?
C58 C56 C55 110.6(2) . . ?
C59 C56 C55 109.2(2) . . ?
C58 C56 C57 107.3(2) . . ?
C59 C56 C57 108.3(2) . . ?
C55 C56 C57 111.6(2) . . ?
C63 C60 C62 107.7(3) . . ?
C63 C60 C53 109.0(2) . . ?
C62 C60 C53 111.9(2) . . ?
C63 C60 C61 109.9(3) . . ?
C62 C60 C61 108.4(3) . . ?
C53 C60 C61 109.9(2) . . ?
C71 C70 C75 120.4(2) . . ?
C71 C70 P2 121.7(2) . . ?
C75 C70 P2 117.6(2) . . ?
O4 C71 C70 122.3(2) . . ?
O4 C71 C72 118.0(2) . . ?
C70 C71 C72 119.7(2) . . ?
C73 C72 C71 116.7(2) . . ?
C73 C72 C76 121.3(2) . . ?
C71 C72 C76 121.9(2) . . ?
C74 C75 C70 121.0(2) . . ?
C72 C73 C74 124.8(2) . . ?
C75 C74 C73 117.0(2) . . ?
C75 C74 C80 123.6(2) . . ?
C73 C74 C80 119.3(2) . . ?
C78 C76 C77 110.0(3) . . ?
C78 C76 C79 106.9(3) . . ?
C77 C76 C79 107.7(2) . . ?
C78 C76 C72 111.2(2) . . ?
C77 C76 C72 109.9(2) . . ?
C79 C76 C72 111.0(2) . . ?
C81 C80 C83 108.5(3) . . ?
C81 C80 C82 110.3(3) . . ?
C83 C80 C82 108.6(3) . . ?
C81 C80 C74 109.4(2) . . ?
C83 C80 C74 111.2(2) . . ?
C82 C80 C74 108.8(2) . . ?
C91 C90 C95 119.9(2) . . ?
C91 C90 P2 121.9(2) . . ?
C95 C90 P2 118.2(2) . . ?
C92 C91 C90 120.1(3) . . ?
C93 C92 C91 120.3(3) . . ?
C92 C93 C94 120.1(2) . . ?
C93 C94 C95 120.3(3) . . ?
C94 C95 C90 119.2(3) . . ?
Cl1 C100 Cl2 113.2(8) . . ?
Cl2 C101 Cl1 113.9(7) . . ?
N200 C200 C201 171.4(11) . . ?
N300 C300 C301 173.7(19) . . ?

loop_
_geom_bond_atom_site_label_1
_geom_bond_atom_site_label_2
_geom_bond_distance
_geom_bond_site_symmetry_2
_geom_bond_publ_flag
V1 O30 1.604(2) . ?
V1 O2 1.859(2) . ?
V1 O1 1.864(2) . ?
V1 O3 1.895(2) . ?
V1 O20 2.054(2) . ?
V1 O10 2.190(2) . ?
P1 O10 1.512(2) . ?
P1 C20 1.789(2) . ?
P1 C40 1.795(2) . ?
P1 C2 1.795(2) . ?
P2 O20 1.520(2) . ?
P2 C51 1.777(2) . ?
P2 C90 1.792(2) . ?
P2 C70 1.794(2) . ?
O1 C1 1.346(3) . ?
O2 C21 1.344(3) . ?
O3 C50 1.333(3) . ?
O4 C71 1.356(3) . ?
C1 C2 1.404(3) . ?
C1 C6 1.417(4) . ?
C2 C3 1.398(3) . ?
C3 C4 1.393(4) . ?
C4 C5 1.393(4) . ?
C4 C11 1.533(4) . ?
C5 C6 1.393(4) . ?
C6 C7 1.540(4) . ?
C7 C8 1.529(6) . ?
C7 C9 1.541(5) . ?
C7 C10 1.546(5) . ?
C11 C14 1.531(4) . ?
C11 C13 1.532(4) . ?
C11 C12 1.541(4) . ?
C20 C21 1.398(3) . ?
C20 C25 1.401(3) . ?
C21 C22 1.427(3) . ?
C22 C23 1.394(3) . ?
C22 C26 1.538(4) . ?
C23 C24 1.394(4) . ?
C24 C25 1.388(3) . ?
C24 C30 1.531(3) . ?
C26 C28 1.528(5) . ?
C26 C27 1.529(4) . ?
C26 C29 1.541(5) . ?
C30 C31 1.516(4) . ?
C30 C32 1.538(4) . ?
C30 C33 1.542(4) . ?
C40 C41 1.394(4) . ?
C40 C45 1.410(3) . ?
C41 C42 1.388(3) . ?
C42 C43 1.381(4) . ?
C43 C44 1.380(4) . ?
C44 C45 1.381(3) . ?
C50 C51 1.405(3) . ?
C50 C55 1.430(3) . ?
C51 C52 1.404(3) . ?
C52 C53 1.377(3) . ?
C53 C54 1.405(4) . ?
C53 C60 1.533(4) . ?
C54 C55 1.388(4) . ?
C55 C56 1.543(3) . ?
C56 C58 1.534(4) . ?
C56 C59 1.536(4) . ?
C56 C57 1.547(4) . ?
C60 C63 1.527(5) . ?
C60 C62 1.532(4) . ?
C60 C61 1.547(4) . ?
C70 C71 1.396(3) . ?
C70 C75 1.409(3) . ?
C71 C72 1.429(3) . ?
C72 C73 1.382(4) . ?
C72 C76 1.541(4) . ?
C75 C74 1.381(3) . ?
C73 C74 1.402(4) . ?
C74 C80 1.537(4) . ?
C76 C78 1.519(5) . ?
C76 C77 1.539(4) . ?
C76 C79 1.541(4) . ?
C80 C81 1.519(4) . ?
C80 C83 1.526(4) . ?
C80 C82 1.536(4) . ?
C90 C91 1.386(4) . ?
C90 C95 1.399(3) . ?
C91 C92 1.384(4) . ?
C92 C93 1.378(4) . ?
C93 C94 1.382(4) . ?
C94 C95 1.395(4) . ?
C100 Cl1 1.660(9) . ?
C100 Cl2 1.686(9) . ?
C101 Cl2 1.656(8) . ?
C101 Cl1 1.677(8) . ?
N200 C200 1.112(5) . ?
C200 C201 1.453(5) . ?
N300 C300 1.129(5) . ?
C300 C301 1.450(5) . ?
